data_4134365
loop_
_publ_author_name
'Wang, Yu'
'Chen, Bo'
'He, Xubiao'
'Gui, Jinghan'

_publ_section_title
;
 Bioinspired Synthesis of Nortriterpenoid Propindilactone G.
;
_journal_issue 11
_journal_name_full 'Journal of the American Chemical Society'
_journal_page_first 5007
_journal_page_last 5012
_journal_paper_doi 10.1021/jacs.0c00363
_journal_volume 142
_journal_year 2020
_chemical_absolute_configuration unk
_chemical_formula_sum 'C24 H34 O6'
_chemical_formula_weight 418.51
_space_group_crystal_system orthorhombic
_space_group_IT_number 19
_space_group_name_Hall 'P 2ac 2ab'
_space_group_name_H-M_alt 'P 21 21 21'
_atom_sites_solution_hydrogens geom
_audit_creation_method SHELXL-2013
_cell_angle_alpha 90
_cell_angle_beta 90
_cell_angle_gamma 90
_cell_formula_units_Z 4
_cell_length_a 5.7822(5)
_cell_length_b 14.2070(11)
_cell_length_c 26.733(2)
_cell_measurement_reflns_used 4121
_cell_measurement_temperature 293(2)
_cell_measurement_theta_max 138.655
_cell_measurement_theta_min 7.046
_cell_volume 2196.1(3)
_computing_cell_refinement 'Bruker SAINT'
_computing_data_collection 'Bruker APEX2'
_computing_data_reduction 'Bruker SAINT'
_computing_molecular_graphics 'Bruker SHELXTL'
_computing_publication_material 'Bruker SHELXTL'
_computing_structure_refinement 'SHELXL-2013 (Sheldrick, 2013)'
_computing_structure_solution 'SHELXS-97 (Sheldrick 2008)'
_diffrn_ambient_temperature 293(2)
_diffrn_measured_fraction_theta_full 0.933
_diffrn_measured_fraction_theta_max 0.989
_diffrn_measurement_device_type 'Bruker APEX-II CCD'
_diffrn_measurement_method '\f and \w scans'
_diffrn_radiation_type CuK\a
_diffrn_radiation_wavelength 1.54178
_diffrn_reflns_av_R_equivalents 0.0782
_diffrn_reflns_av_unetI/netI 0.0795
_diffrn_reflns_Laue_measured_fraction_full 0.933
_diffrn_reflns_Laue_measured_fraction_max 0.989
_diffrn_reflns_limit_h_max 6
_diffrn_reflns_limit_h_min -5
_diffrn_reflns_limit_k_max 16
_diffrn_reflns_limit_k_min -16
_diffrn_reflns_limit_l_max 29
_diffrn_reflns_limit_l_min -31
_diffrn_reflns_number 10368
_diffrn_reflns_point_group_measured_fraction_full 0.929
_diffrn_reflns_point_group_measured_fraction_max 0.987
_diffrn_reflns_theta_full 67.679
_diffrn_reflns_theta_max 64.979
_diffrn_reflns_theta_min 3.523
_exptl_absorpt_coefficient_mu 0.729
_exptl_absorpt_correction_T_max 0.7533
_exptl_absorpt_correction_T_min 0.4242
_exptl_absorpt_correction_type multi-scan
_exptl_absorpt_process_details sadabs
_exptl_crystal_colour colorless
_exptl_crystal_density_diffrn 1.266
_exptl_crystal_description prismatic
_exptl_crystal_F_000 904
_exptl_crystal_size_max 0.190
_exptl_crystal_size_mid 0.100
_exptl_crystal_size_min 0.060
_refine_diff_density_max 0.350
_refine_diff_density_min -0.308
_refine_diff_density_rms 0.070
_refine_ls_abs_structure_details
; 
 Flack x determined using 1053 quotients [(I+)-(I-)]/[(I+)+(I-)] 
 (Parsons and Flack (2004), Acta Cryst. A60, s61). 
;
_refine_ls_abs_structure_Flack 0.3(2)
_refine_ls_extinction_method none
_refine_ls_goodness_of_fit_ref 1.037
_refine_ls_hydrogen_treatment constr
_refine_ls_matrix_type full
_refine_ls_number_parameters 274
_refine_ls_number_reflns 3676
_refine_ls_number_restraints 0
_refine_ls_restrained_S_all 1.037
_refine_ls_R_factor_all 0.0930
_refine_ls_R_factor_gt 0.0805
_refine_ls_shift/su_max 0.000
_refine_ls_shift/su_mean 0.000
_refine_ls_structure_factor_coef Fsqd
_refine_ls_weighting_details 'w=1/[\s^2^(Fo^2^)+(0.1470P)^2^+0.4537P] where P=(Fo^2^+2Fc^2^)/3'
_refine_ls_weighting_scheme calc
_refine_ls_wR_factor_gt 0.2093
_refine_ls_wR_factor_ref 0.2270
_reflns_Friedel_coverage 0.703
_reflns_Friedel_fraction_full 0.922
_reflns_Friedel_fraction_max 0.984
_reflns_number_gt 3028
_reflns_number_total 3676
_reflns_threshold_expression 'I > 2\s(I)'
_cod_data_source_file ja0c00363_si_002.cif
_cod_data_source_block cu_d8v19257_0m
_cod_depositor_comments 'Adding full bibliography for 4134365--4134366.cif.'
_cod_database_code 4134365
_shelx_space_group_comment
; 
The symmetry employed for this shelxl refinement is uniquely defined 
by the following loop, which should always be used as a source of 
symmetry information in preference to the above space-group names. 
They are only intended as comments. 
;
_shelx_estimated_absorpt_t_min 0.874
_shelx_estimated_absorpt_t_max 0.958
_shelxl_version_number 2013-4

loop_
_space_group_symop_operation_xyz
'x, y, z'
'-x+1/2, -y, z+1/2'
'-x, y+1/2, -z+1/2'
'x+1/2, -y+1/2, -z'

loop_
_atom_site_label
_atom_site_type_symbol
_atom_site_fract_x
_atom_site_fract_y
_atom_site_fract_z
_atom_site_U_iso_or_equiv
_atom_site_adp_type
_atom_site_occupancy
_atom_site_site_symmetry_order
_atom_site_calc_flag
_atom_site_refinement_flags_posn
_atom_site_refinement_flags_adp
_atom_site_refinement_flags_occupancy
_atom_site_disorder_assembly
_atom_site_disorder_group
O1 O 0.2717(7) 0.5820(3) 0.40628(14) 0.0464(10) Uani 1 1 d . . . . .
O2 O 0.3645(6) 0.4941(3) 0.42726(13) 0.0420(9) Uani 1 1 d . . . . .
O3 O 0.8618(8) 0.4683(3) 0.64023(15) 0.0591(12) Uani 1 1 d . . . . .
O4 O 1.1530(8) 0.3707(5) 0.65647(18) 0.0811(16) Uani 1 1 d . . . . .
O5 O 0.2963(9) 0.8127(3) 0.28979(17) 0.0684(14) Uani 1 1 d . . . . .
O6 O 0.4196(15) 0.8951(6) 0.2251(3) 0.138(3) Uani 1 1 d . . . . .
C1 C 0.3343(12) 0.6111(5) 0.3189(2) 0.0555(15) Uani 1 1 d . . . . .
H1A H 0.3187 0.5452 0.3100 0.067 Uiso 1 1 calc R U . . .
H1B H 0.1806 0.6384 0.3198 0.067 Uiso 1 1 calc R U . . .
C2 C 0.4755(15) 0.6604(5) 0.2796(2) 0.0666(19) Uani 1 1 d . . . . .
H2A H 0.3962 0.6560 0.2477 0.080 Uiso 1 1 calc R U . . .
H2B H 0.6235 0.6289 0.2763 0.080 Uiso 1 1 calc R U . . .
C3 C 0.5156(13) 0.7625(5) 0.2920(3) 0.0641(18) Uani 1 1 d . . . . .
H3 H 0.6229 0.7897 0.2676 0.077 Uiso 1 1 calc R U . . .
C4 C 0.6135(12) 0.7749(4) 0.3444(2) 0.0543(15) Uani 1 1 d . . . . .
H4A H 0.6123 0.8414 0.3525 0.065 Uiso 1 1 calc R U . . .
H4B H 0.7734 0.7543 0.3443 0.065 Uiso 1 1 calc R U . . .
C5 C 0.4840(11) 0.7214(4) 0.38575(19) 0.0425(13) Uani 1 1 d . . . . .
H5 H 0.3328 0.7514 0.3901 0.051 Uiso 1 1 calc R U . . .
C6 C 0.6177(11) 0.7327(4) 0.4344(2) 0.0481(14) Uani 1 1 d . . . . .
H6A H 0.7808 0.7258 0.4268 0.058 Uiso 1 1 calc R U . . .
H6B H 0.5951 0.7968 0.4460 0.058 Uiso 1 1 calc R U . . .
C7 C 0.5627(11) 0.6675(4) 0.47775(19) 0.0443(13) Uani 1 1 d . . . . .
H7A H 0.3963 0.6594 0.4795 0.053 Uiso 1 1 calc R U . . .
H7B H 0.6116 0.6976 0.5085 0.053 Uiso 1 1 calc R U . . .
C8 C 0.6760(8) 0.5692(3) 0.47492(17) 0.0326(10) Uani 1 1 d . . . . .
H8 H 0.8438 0.5786 0.4740 0.039 Uiso 1 1 calc R U . . .
C9 C 0.6106(8) 0.5086(3) 0.42905(17) 0.0345(11) Uani 1 1 d . . . . .
C10 C 0.4422(9) 0.6185(4) 0.37054(18) 0.0394(12) Uani 1 1 d . . . . .
C11 C 0.7201(11) 0.4112(3) 0.43118(19) 0.0436(13) Uani 1 1 d . . . . .
H11A H 0.8852 0.4175 0.4257 0.052 Uiso 1 1 calc R U . . .
H11B H 0.6581 0.3736 0.4040 0.052 Uiso 1 1 calc R U . . .
C12 C 0.6810(11) 0.3583(4) 0.48065(19) 0.0448(13) Uani 1 1 d . . . . .
H12A H 0.5186 0.3423 0.4839 0.054 Uiso 1 1 calc R U . . .
H12B H 0.7689 0.3001 0.4803 0.054 Uiso 1 1 calc R U . . .
C13 C 0.7549(9) 0.4177(4) 0.52508(18) 0.0372(11) Uani 1 1 d . . . . .
C14 C 0.6217(8) 0.5119(3) 0.52189(16) 0.0320(10) Uani 1 1 d . . . . .
H14 H 0.4576 0.4952 0.5196 0.038 Uiso 1 1 calc R U . . .
C15 C 0.6553(12) 0.5552(4) 0.57384(19) 0.0485(14) Uani 1 1 d . . . . .
H15A H 0.5300 0.5980 0.5819 0.058 Uiso 1 1 calc R U . . .
H15B H 0.8008 0.5890 0.5758 0.058 Uiso 1 1 calc R U . . .
C16 C 0.6551(10) 0.4698(4) 0.60918(19) 0.0443(13) Uani 1 1 d . . . . .
H16 H 0.5153 0.4691 0.6299 0.053 Uiso 1 1 calc R U . . .
C17 C 0.6693(9) 0.3804(4) 0.57647(18) 0.0393(12) Uani 1 1 d . . . . .
H17 H 0.5157 0.3520 0.5730 0.047 Uiso 1 1 calc R U . . .
C18 C 1.0154(9) 0.4319(5) 0.5249(2) 0.0481(13) Uani 1 1 d . . . . .
H18A H 1.0624 0.4576 0.4933 0.072 Uiso 1 1 calc R U . . .
H18B H 1.0909 0.3726 0.5301 0.072 Uiso 1 1 calc R U . . .
H18C H 1.0576 0.4746 0.5512 0.072 Uiso 1 1 calc R U . . .
C19 C 0.6558(10) 0.5559(4) 0.37881(18) 0.0391(12) Uani 1 1 d . . . . .
H19A H 0.6702 0.5095 0.3524 0.047 Uiso 1 1 calc R U . . .
H19B H 0.7959 0.5934 0.3800 0.047 Uiso 1 1 calc R U . . .
C20 C 0.8282(12) 0.3154(4) 0.6067(2) 0.0521(15) Uani 1 1 d . . . . .
H20 H 0.9275 0.2789 0.5842 0.063 Uiso 1 1 calc R U . . .
C21 C 0.6973(16) 0.2498(5) 0.6422(3) 0.079(2) Uani 1 1 d . . . . .
H21A H 0.5965 0.2862 0.6631 0.118 Uiso 1 1 calc R U . . .
H21B H 0.8058 0.2161 0.6626 0.118 Uiso 1 1 calc R U . . .
H21C H 0.6074 0.2058 0.6230 0.118 Uiso 1 1 calc R U . . .
C22 C 0.9709(11) 0.3838(5) 0.6366(2) 0.0554(15) Uani 1 1 d . . . . .
C23 C 0.2736(15) 0.8786(5) 0.2550(2) 0.067(2) Uani 1 1 d . . . . .
C24 C 0.0475(16) 0.9268(6) 0.2574(4) 0.087(3) Uani 1 1 d . . . . .
H24A H -0.0383 0.9140 0.2274 0.131 Uiso 1 1 calc R U . . .
H24B H 0.0715 0.9935 0.2605 0.131 Uiso 1 1 calc R U . . .
H24C H -0.0375 0.9044 0.2858 0.131 Uiso 1 1 calc R U . . .

loop_
_atom_site_aniso_label
_atom_site_aniso_U_11
_atom_site_aniso_U_22
_atom_site_aniso_U_33
_atom_site_aniso_U_23
_atom_site_aniso_U_13
_atom_site_aniso_U_12
O1 0.0339(19) 0.054(2) 0.052(2) 0.0085(18) 0.0008(16) 0.0020(17)
O2 0.039(2) 0.0419(19) 0.045(2) 0.0069(16) -0.0042(16) -0.0077(15)
O3 0.064(3) 0.069(3) 0.044(2) -0.002(2) -0.010(2) -0.012(2)
O4 0.052(3) 0.125(5) 0.067(3) 0.028(3) -0.014(2) 0.000(3)
O5 0.068(3) 0.075(3) 0.062(3) 0.030(2) -0.003(2) 0.001(2)
O6 0.141(6) 0.142(6) 0.130(6) 0.098(5) 0.047(5) 0.046(5)
C1 0.067(4) 0.061(4) 0.039(3) -0.001(3) -0.012(3) -0.001(3)
C2 0.093(6) 0.071(4) 0.036(3) 0.000(3) -0.002(3) 0.005(4)
C3 0.064(5) 0.074(4) 0.055(4) 0.019(3) 0.003(3) 0.001(4)
C4 0.057(4) 0.052(3) 0.054(3) 0.017(3) 0.000(3) -0.001(3)
C5 0.045(3) 0.040(3) 0.042(3) 0.003(2) -0.003(2) -0.002(2)
C6 0.059(4) 0.036(3) 0.049(3) 0.002(2) -0.010(3) -0.006(2)
C7 0.059(3) 0.037(3) 0.037(3) -0.008(2) -0.005(2) 0.004(2)
C8 0.032(2) 0.034(2) 0.032(2) -0.002(2) 0.000(2) -0.0003(19)
C9 0.037(3) 0.036(2) 0.030(2) -0.003(2) 0.002(2) 0.002(2)
C10 0.041(3) 0.044(3) 0.033(3) 0.000(2) 0.001(2) -0.004(2)
C11 0.060(3) 0.034(3) 0.036(3) -0.007(2) -0.001(2) 0.007(2)
C12 0.056(3) 0.034(2) 0.044(3) -0.005(2) 0.001(3) 0.003(2)
C13 0.039(3) 0.040(2) 0.033(2) 0.003(2) 0.001(2) 0.001(2)
C14 0.035(3) 0.032(2) 0.029(2) -0.0013(19) -0.0011(19) 0.000(2)
C15 0.065(4) 0.046(3) 0.035(3) -0.005(2) 0.000(3) 0.001(3)
C16 0.045(3) 0.054(3) 0.034(3) 0.000(2) 0.003(2) -0.001(3)
C17 0.038(3) 0.042(3) 0.038(3) 0.006(2) -0.002(2) -0.007(2)
C18 0.035(3) 0.062(3) 0.047(3) 0.007(3) 0.003(2) 0.006(2)
C19 0.040(3) 0.041(3) 0.037(3) 0.001(2) 0.004(2) 0.000(2)
C20 0.059(4) 0.054(3) 0.044(3) 0.011(3) 0.001(3) 0.007(3)
C21 0.093(6) 0.064(4) 0.079(5) 0.032(4) -0.005(4) -0.008(4)
C22 0.047(3) 0.075(4) 0.044(3) 0.018(3) -0.001(3) 0.000(3)
C23 0.083(5) 0.067(4) 0.052(4) 0.024(3) -0.007(4) -0.007(4)
C24 0.077(5) 0.084(5) 0.101(6) 0.030(5) -0.023(5) -0.005(5)

loop_
_atom_type_symbol
_atom_type_description
_atom_type_scat_dispersion_real
_atom_type_scat_dispersion_imag
_atom_type_scat_source
C C 0.0181 0.0091 'International Tables Vol C Tables 4.2.6.8 and 6.1.1.4'
H H 0.0000 0.0000 'International Tables Vol C Tables 4.2.6.8 and 6.1.1.4'
O O 0.0492 0.0322 'International Tables Vol C Tables 4.2.6.8 and 6.1.1.4'

loop_
_geom_angle_atom_site_label_1
_geom_angle_atom_site_label_2
_geom_angle_atom_site_label_3
_geom_angle
_geom_angle_site_symmetry_1
_geom_angle_site_symmetry_3
_geom_angle_publ_flag
C10 O1 O2 107.6(3) . . ?
C9 O2 O1 104.6(3) . . ?
C22 O3 C16 110.7(5) . . ?
C23 O5 C3 117.4(6) . . ?
C2 C1 C10 112.4(5) . . ?
C2 C1 H1A 109.1 . . ?
C10 C1 H1A 109.1 . . ?
C2 C1 H1B 109.1 . . ?
C10 C1 H1B 109.1 . . ?
H1A C1 H1B 107.9 . . ?
C1 C2 C3 112.2(6) . . ?
C1 C2 H2A 109.2 . . ?
C3 C2 H2A 109.2 . . ?
C1 C2 H2B 109.2 . . ?
C3 C2 H2B 109.2 . . ?
H2A C2 H2B 107.9 . . ?
O5 C3 C2 109.2(6) . . ?
O5 C3 C4 107.7(6) . . ?
C2 C3 C4 111.8(5) . . ?
O5 C3 H3 109.4 . . ?
C2 C3 H3 109.4 . . ?
C4 C3 H3 109.4 . . ?
C3 C4 C5 115.1(5) . . ?
C3 C4 H4A 108.5 . . ?
C5 C4 H4A 108.5 . . ?
C3 C4 H4B 108.5 . . ?
C5 C4 H4B 108.5 . . ?
H4A C4 H4B 107.5 . . ?
C6 C5 C10 114.0(4) . . ?
C6 C5 C4 108.4(5) . . ?
C10 C5 C4 110.9(5) . . ?
C6 C5 H5 107.8 . . ?
C10 C5 H5 107.8 . . ?
C4 C5 H5 107.8 . . ?
C7 C6 C5 118.8(5) . . ?
C7 C6 H6A 107.6 . . ?
C5 C6 H6A 107.6 . . ?
C7 C6 H6B 107.6 . . ?
C5 C6 H6B 107.6 . . ?
H6A C6 H6B 107.0 . . ?
C6 C7 C8 115.2(4) . . ?
C6 C7 H7A 108.5 . . ?
C8 C7 H7A 108.5 . . ?
C6 C7 H7B 108.5 . . ?
C8 C7 H7B 108.5 . . ?
H7A C7 H7B 107.5 . . ?
C14 C8 C7 110.7(4) . . ?
C14 C8 C9 107.8(4) . . ?
C7 C8 C9 116.0(4) . . ?
C14 C8 H8 107.3 . . ?
C7 C8 H8 107.3 . . ?
C9 C8 H8 107.3 . . ?
O2 C9 C11 106.4(4) . . ?
O2 C9 C19 101.8(4) . . ?
C11 C9 C19 111.2(4) . . ?
O2 C9 C8 110.4(4) . . ?
C11 C9 C8 112.0(4) . . ?
C19 C9 C8 114.3(4) . . ?
O1 C10 C1 106.9(4) . . ?
O1 C10 C5 105.6(4) . . ?
C1 C10 C5 111.8(5) . . ?
O1 C10 C19 104.0(4) . . ?
C1 C10 C19 114.9(5) . . ?
C5 C10 C19 112.7(5) . . ?
C9 C11 C12 114.6(4) . . ?
C9 C11 H11A 108.6 . . ?
C12 C11 H11A 108.6 . . ?
C9 C11 H11B 108.6 . . ?
C12 C11 H11B 108.6 . . ?
H11A C11 H11B 107.6 . . ?
C13 C12 C11 111.0(4) . . ?
C13 C12 H12A 109.4 . . ?
C11 C12 H12A 109.4 . . ?
C13 C12 H12B 109.4 . . ?
C11 C12 H12B 109.4 . . ?
H12A C12 H12B 108.0 . . ?
C12 C13 C18 110.5(5) . . ?
C12 C13 C14 107.3(4) . . ?
C18 C13 C14 112.2(4) . . ?
C12 C13 C17 114.4(4) . . ?
C18 C13 C17 111.3(4) . . ?
C14 C13 C17 100.7(4) . . ?
C8 C14 C15 120.3(4) . . ?
C8 C14 C13 113.8(4) . . ?
C15 C14 C13 103.5(4) . . ?
C8 C14 H14 106.0 . . ?
C15 C14 H14 106.0 . . ?
C13 C14 H14 106.0 . . ?
C14 C15 C16 103.9(4) . . ?
C14 C15 H15A 111.0 . . ?
C16 C15 H15A 111.0 . . ?
C14 C15 H15B 111.0 . . ?
C16 C15 H15B 111.0 . . ?
H15A C15 H15B 109.0 . . ?
O3 C16 C15 111.2(5) . . ?
O3 C16 C17 105.5(4) . . ?
C15 C16 C17 107.5(4) . . ?
O3 C16 H16 110.8 . . ?
C15 C16 H16 110.8 . . ?
C17 C16 H16 110.8 . . ?
C20 C17 C16 103.3(4) . . ?
C20 C17 C13 118.7(4) . . ?
C16 C17 C13 103.7(4) . . ?
C20 C17 H17 110.2 . . ?
C16 C17 H17 110.2 . . ?
C13 C17 H17 110.2 . . ?
C13 C18 H18A 109.5 . . ?
C13 C18 H18B 109.5 . . ?
H18A C18 H18B 109.5 . . ?
C13 C18 H18C 109.5 . . ?
H18A C18 H18C 109.5 . . ?
H18B C18 H18C 109.5 . . ?
C9 C19 C10 104.1(4) . . ?
C9 C19 H19A 110.9 . . ?
C10 C19 H19A 110.9 . . ?
C9 C19 H19B 110.9 . . ?
C10 C19 H19B 110.9 . . ?
H19A C19 H19B 109.0 . . ?
C22 C20 C21 109.6(5) . . ?
C22 C20 C17 102.7(5) . . ?
C21 C20 C17 113.4(6) . . ?
C22 C20 H20 110.3 . . ?
C21 C20 H20 110.3 . . ?
C17 C20 H20 110.3 . . ?
C20 C21 H21A 109.5 . . ?
C20 C21 H21B 109.5 . . ?
H21A C21 H21B 109.5 . . ?
C20 C21 H21C 109.5 . . ?
H21A C21 H21C 109.5 . . ?
H21B C21 H21C 109.5 . . ?
O4 C22 O3 121.0(7) . . ?
O4 C22 C20 128.3(7) . . ?
O3 C22 C20 110.7(5) . . ?
O6 C23 O5 122.8(8) . . ?
O6 C23 C24 124.6(7) . . ?
O5 C23 C24 112.7(7) . . ?
C23 C24 H24A 109.5 . . ?
C23 C24 H24B 109.5 . . ?
H24A C24 H24B 109.5 . . ?
C23 C24 H24C 109.5 . . ?
H24A C24 H24C 109.5 . . ?
H24B C24 H24C 109.5 . . ?

loop_
_geom_bond_atom_site_label_1
_geom_bond_atom_site_label_2
_geom_bond_distance
_geom_bond_site_symmetry_2
_geom_bond_publ_flag
O1 C10 1.467(6) . ?
O1 O2 1.471(5) . ?
O2 C9 1.439(6) . ?
O3 C22 1.360(8) . ?
O3 C16 1.455(7) . ?
O4 C22 1.194(7) . ?
O5 C23 1.327(7) . ?
O5 C3 1.456(9) . ?
O6 C23 1.186(9) . ?
C1 C2 1.505(9) . ?
C1 C10 1.517(7) . ?
C1 H1A 0.9700 . ?
C1 H1B 0.9700 . ?
C2 C3 1.505(11) . ?
C2 H2A 0.9700 . ?
C2 H2B 0.9700 . ?
C3 C4 1.521(9) . ?
C3 H3 0.9800 . ?
C4 C5 1.537(7) . ?
C4 H4A 0.9700 . ?
C4 H4B 0.9700 . ?
C5 C6 1.522(8) . ?
C5 C10 1.537(7) . ?
C5 H5 0.9800 . ?
C6 C7 1.517(8) . ?
C6 H6A 0.9700 . ?
C6 H6B 0.9700 . ?
C7 C8 1.544(7) . ?
C7 H7A 0.9700 . ?
C7 H7B 0.9700 . ?
C8 C14 1.529(6) . ?
C8 C9 1.545(6) . ?
C8 H8 0.9800 . ?
C9 C11 1.523(7) . ?
C9 C19 1.524(7) . ?
C10 C19 1.538(8) . ?
C11 C12 1.538(7) . ?
C11 H11A 0.9700 . ?
C11 H11B 0.9700 . ?
C12 C13 1.519(7) . ?
C12 H12A 0.9700 . ?
C12 H12B 0.9700 . ?
C13 C18 1.520(8) . ?
C13 C14 1.547(6) . ?
C13 C17 1.554(7) . ?
C14 C15 1.531(7) . ?
C14 H14 0.9800 . ?
C15 C16 1.537(8) . ?
C15 H15A 0.9700 . ?
C15 H15B 0.9700 . ?
C16 C17 1.544(8) . ?
C16 H16 0.9800 . ?
C17 C20 1.533(7) . ?
C17 H17 0.9800 . ?
C18 H18A 0.9600 . ?
C18 H18B 0.9600 . ?
C18 H18C 0.9600 . ?
C19 H19A 0.9700 . ?
C19 H19B 0.9700 . ?
C20 C22 1.504(10) . ?
C20 C21 1.530(9) . ?
C20 H20 0.9800 . ?
C21 H21A 0.9600 . ?
C21 H21B 0.9600 . ?
C21 H21C 0.9600 . ?
C23 C24 1.477(12) . ?
C24 H24A 0.9600 . ?
C24 H24B 0.9600 . ?
C24 H24C 0.9600 . ?

loop_
_geom_torsion_atom_site_label_1
_geom_torsion_atom_site_label_2
_geom_torsion_atom_site_label_3
_geom_torsion_atom_site_label_4
_geom_torsion
_geom_torsion_site_symmetry_1
_geom_torsion_site_symmetry_2
_geom_torsion_site_symmetry_3
_geom_torsion_site_symmetry_4
_geom_torsion_publ_flag
C10 O1 O2 C9 33.4(4) . . . . ?
C10 C1 C2 C3 -56.4(8) . . . . ?
C23 O5 C3 C2 -115.4(6) . . . . ?
C23 O5 C3 C4 123.0(6) . . . . ?
C1 C2 C3 O5 -67.1(7) . . . . ?
C1 C2 C3 C4 52.0(9) . . . . ?
O5 C3 C4 C5 70.9(7) . . . . ?
C2 C3 C4 C5 -49.1(8) . . . . ?
C3 C4 C5 C6 174.1(5) . . . . ?
C3 C4 C5 C10 48.2(7) . . . . ?
C10 C5 C6 C7 -40.5(7) . . . . ?
C4 C5 C6 C7 -164.6(5) . . . . ?
C5 C6 C7 C8 80.8(7) . . . . ?
C6 C7 C8 C14 176.3(5) . . . . ?
C6 C7 C8 C9 -60.4(6) . . . . ?
O1 O2 C9 C11 -159.0(3) . . . . ?
O1 O2 C9 C19 -42.5(4) . . . . ?
O1 O2 C9 C8 79.3(4) . . . . ?
C14 C8 C9 O2 66.3(5) . . . . ?
C7 C8 C9 O2 -58.4(6) . . . . ?
C14 C8 C9 C11 -52.0(5) . . . . ?
C7 C8 C9 C11 -176.8(4) . . . . ?
C14 C8 C9 C19 -179.7(4) . . . . ?
C7 C8 C9 C19 55.6(6) . . . . ?
O2 O1 C10 C1 112.5(5) . . . . ?
O2 O1 C10 C5 -128.3(4) . . . . ?
O2 O1 C10 C19 -9.4(5) . . . . ?
C2 C1 C10 O1 170.8(5) . . . . ?
C2 C1 C10 C5 55.7(7) . . . . ?
C2 C1 C10 C19 -74.3(7) . . . . ?
C6 C5 C10 O1 70.9(6) . . . . ?
C4 C5 C10 O1 -166.4(4) . . . . ?
C6 C5 C10 C1 -173.2(5) . . . . ?
C4 C5 C10 C1 -50.5(7) . . . . ?
C6 C5 C10 C19 -42.0(6) . . . . ?
C4 C5 C10 C19 80.7(5) . . . . ?
O2 C9 C11 C12 -69.6(6) . . . . ?
C19 C9 C11 C12 -179.6(5) . . . . ?
C8 C9 C11 C12 51.1(6) . . . . ?
C9 C11 C12 C13 -53.2(7) . . . . ?
C11 C12 C13 C18 -67.2(6) . . . . ?
C11 C12 C13 C14 55.5(6) . . . . ?
C11 C12 C13 C17 166.2(5) . . . . ?
C7 C8 C14 C15 -48.7(6) . . . . ?
C9 C8 C14 C15 -176.6(4) . . . . ?
C7 C8 C14 C13 -172.4(4) . . . . ?
C9 C8 C14 C13 59.7(5) . . . . ?
C12 C13 C14 C8 -62.1(5) . . . . ?
C18 C13 C14 C8 59.5(6) . . . . ?
C17 C13 C14 C8 178.0(4) . . . . ?
C12 C13 C14 C15 165.5(4) . . . . ?
C18 C13 C14 C15 -72.9(5) . . . . ?
C17 C13 C14 C15 45.6(5) . . . . ?
C8 C14 C15 C16 -163.5(5) . . . . ?
C13 C14 C15 C16 -35.0(6) . . . . ?
C22 O3 C16 C15 -126.9(5) . . . . ?
C22 O3 C16 C17 -10.7(6) . . . . ?
C14 C15 C16 O3 125.7(5) . . . . ?
C14 C15 C16 C17 10.7(6) . . . . ?
O3 C16 C17 C20 23.1(5) . . . . ?
C15 C16 C17 C20 141.8(5) . . . . ?
O3 C16 C17 C13 -101.4(4) . . . . ?
C15 C16 C17 C13 17.4(6) . . . . ?
C12 C13 C17 C20 93.4(6) . . . . ?
C18 C13 C17 C20 -32.8(7) . . . . ?
C14 C13 C17 C20 -151.9(5) . . . . ?
C12 C13 C17 C16 -152.8(5) . . . . ?
C18 C13 C17 C16 81.0(5) . . . . ?
C14 C13 C17 C16 -38.1(5) . . . . ?
O2 C9 C19 C10 36.3(5) . . . . ?
C11 C9 C19 C10 149.2(4) . . . . ?
C8 C9 C19 C10 -82.7(5) . . . . ?
O1 C10 C19 C9 -16.2(5) . . . . ?
C1 C10 C19 C9 -132.8(5) . . . . ?
C5 C10 C19 C9 97.6(5) . . . . ?
C16 C17 C20 C22 -26.1(6) . . . . ?
C13 C17 C20 C22 88.0(6) . . . . ?
C16 C17 C20 C21 92.1(6) . . . . ?
C13 C17 C20 C21 -153.9(5) . . . . ?
C16 O3 C22 O4 174.7(5) . . . . ?
C16 O3 C22 C20 -6.8(6) . . . . ?
C21 C20 C22 O4 78.9(8) . . . . ?
C17 C20 C22 O4 -160.3(6) . . . . ?
C21 C20 C22 O3 -99.5(6) . . . . ?
C17 C20 C22 O3 21.3(6) . . . . ?
C3 O5 C23 O6 2.9(11) . . . . ?
C3 O5 C23 C24 -178.1(7) . . . . ?
